data_4116817
loop_
_publ_author_name
'Jack E. Baldwin'
'Artem Melman'
'Victor Lee'
'Catherine R. Firkin'
'Roger C. Whitehead'

_publ_section_title
;
 Biomimetic Synthesis of (-)-Xestospongin A, (+)-Xestospongin C,
 (+)-Araguspongine B and the Correction of Their Absolute Configurations
;
_journal_name_full 'Journal of the American Chemical Society'
_journal_page_first 8559
_journal_page_last 8560
_journal_paper_doi 10.1021/ja980765v
_journal_volume 120
_journal_year 1998
_chemical_compound_source
;

?

;
_chemical_formula_moiety ' C28 H46 O2 N2 '
_chemical_formula_sum 'C28 H46 N2 O2'
_chemical_formula_weight 442.69
_chemical_name_systematic
;


 ?

;
_space_group_IT_number 4
_symmetry_cell_setting monoclinic
_symmetry_space_group_name_Hall 'P 2yb'
_symmetry_space_group_name_H-M 'P 1 21 1'
_atom_sites_solution_hydrogens geom
_atom_sites_solution_primary direct
_audit_creation_date 98-01-14
_audit_creation_method CRYSTALS
_cell_angle_alpha 90
_cell_angle_beta 96.33(1)
_cell_angle_gamma 90
_cell_formula_units_Z 2
_cell_length_a 8.62(1)
_cell_length_b 9.88(1)
_cell_length_c 15.31(1)
_cell_measurement_reflns_used 25
_cell_measurement_temperature 293
_cell_measurement_theta_max 43
_cell_measurement_theta_min 19
_cell_volume 1296(2)
_computing_cell_refinement 'CAD-4 software (Enraf-Nonius, 1989)'
_computing_data_collection 'CAD-4 software (Enraf-Nonius, 1989)'
_computing_data_reduction
;

RC93 (Watkin, D.J., Prout, C.K., Lilley, P.M.deQ. 1994)

;
_computing_molecular_graphics
;

 CAMERON (Watkin, Prout & Pearce,  1996)

;
_computing_publication_material
;

CRYSTALS Issue 10 (Watkin, Prout, Carruthers & Betteridge, 1996)

;
_computing_structure_refinement
;

CRYSTALS Issue 10 (Watkin, Prout, Carruthers & Betteridge, 1996)

;
_computing_structure_solution 'SIR92 (Giacovazzo et al, 1992)'
_diffrn_ambient_temperature 293
_diffrn_measurement_device '  Enraf-nonius CAD4 '
_diffrn_measurement_method 2\q/\w
_diffrn_radiation_monochromator graphite
_diffrn_radiation_type 'Cu K\a'
_diffrn_radiation_wavelength 1.54180
_diffrn_reflns_av_R_equivalents 0.03
_diffrn_reflns_limit_h_max 10
_diffrn_reflns_limit_h_min -10
_diffrn_reflns_limit_k_max 12
_diffrn_reflns_limit_k_min 0
_diffrn_reflns_limit_l_max 0
_diffrn_reflns_limit_l_min -19
_diffrn_reflns_number 2907
_diffrn_reflns_theta_max 74.17
_diffrn_reflns_theta_min 2.90
_diffrn_standards_decay_% 1.58
_diffrn_standards_interval_time 60
_diffrn_standards_number 3
_exptl_absorpt_coefficient_mu 0.51
_exptl_absorpt_correction_T_max 1.00
_exptl_absorpt_correction_T_min 0.93
_exptl_absorpt_correction_type psi-scan
_exptl_absorpt_process_details '\y scan,(North et al, 1968)'
_exptl_crystal_colour ' colourless '
_exptl_crystal_density_diffrn 1.14
_exptl_crystal_density_meas ?
_exptl_crystal_description ' block '
_exptl_crystal_F_000 489.18
_exptl_crystal_size_max 0.48
_exptl_crystal_size_mid 0.29
_exptl_crystal_size_min 0.26
_refine_diff_density_max 0.15
_refine_diff_density_min -0.13
_refine_ls_abs_structure_details ' from Flack enantiopole 0.000'
_refine_ls_extinction_coef 57.5(55)
_refine_ls_extinction_method 'Larson 1970 Crystallographic Computing eq 22'
_refine_ls_goodness_of_fit_obs 1.0308
_refine_ls_hydrogen_treatment constr
_refine_ls_matrix_type full
_refine_ls_number_parameters 290
_refine_ls_number_reflns 2714
_refine_ls_R_factor_obs 0.0311
_refine_ls_shift/esd_max 0.000165
_refine_ls_structure_factor_coef F
_refine_ls_weighting_details
;
 Chebychev polynomial (Carruthers & Watkin, 1979)
;
_refine_ls_weighting_scheme calc
_refine_ls_wR_factor_obs 0.0393
_reflns_limit_h_max 10
_reflns_limit_h_min -10
_reflns_limit_k_max 12
_reflns_limit_k_min 0
_reflns_limit_l_max 19
_reflns_limit_l_min 0
_reflns_number_observed 2714
_reflns_number_total 2798
_reflns_observed_criterion >3.00\s(I)
_cod_data_source_file ja980765v.cif
_cod_data_source_block CRYSTALS_cif
_cod_depositor_comments
;
The following automatic conversions were performed:

'_exptl_crystal_density_meas' value 'none' was changed to '?' - the
value is perceived as not measured.

Automatic conversion script
Id: cif_fix_values 3008 2015-01-20 13:52:24Z robertas 

The following automatic conversions were performed:

'_atom_sites_solution_primary' value 'direct_Methods' was changed to
'direct'.

'_atom_sites_solution_hydrogens' value 'Geometric' was changed to
'geom'.

Automatic conversion script
Id: cif_fix_values 6452 2018-10-05 10:23:21Z andrius 
;
_cod_original_cell_volume 1294.71
_cod_original_sg_symbol_H-M 'P 1 21 1 '
_cod_original_formula_sum ' C28 H46 O2 N2 '
_cod_database_code 4116817

loop_
_symmetry_equiv_pos_as_xyz
x,y,z
-x,y+1/2,-z

loop_
_atom_site_aniso_label
_atom_site_aniso_U_11
_atom_site_aniso_U_22
_atom_site_aniso_U_33
_atom_site_aniso_U_23
_atom_site_aniso_U_13
_atom_site_aniso_U_12
O1 0.0289(4) 0.0346(5) 0.0292(4) 0.0007(4) 0.0024(3) -0.0017(4)
C2 0.0366(6) 0.0326(6) 0.0250(5) 0.0000(5) 0.0056(5) 0.0010(5)
N3 0.0392(6) 0.0372(6) 0.0260(5) 0.0024(5) 0.0044(4) -0.0034(5)
C4 0.0531(8) 0.0454(8) 0.0324(6) 0.0036(6) 0.0048(6) -0.0155(7)
C5 0.0408(7) 0.059(1) 0.0316(6) 0.0020(7) 0.0038(5) -0.0182(7)
C6 0.0343(6) 0.0455(8) 0.0254(6) -0.0046(6) 0.0021(5) -0.0098(6)
C7 0.0298(6) 0.0552(9) 0.0303(6) -0.0062(6) 0.0028(5) -0.0043(6)
C8 0.0328(6) 0.0457(8) 0.0355(7) -0.0038(6) -0.0010(5) 0.0031(6)
C9 0.0404(7) 0.0443(8) 0.0329(6) -0.0009(6) 0.0021(5) 0.0011(6)
C10 0.0440(7) 0.0421(8) 0.0333(7) -0.0007(6) 0.0033(5) 0.0045(6)
C11 0.0411(7) 0.0380(8) 0.0321(6) 0.0001(6) 0.0022(5) 0.0025(6)
C12 0.0361(6) 0.0354(7) 0.0356(7) 0.0009(6) 0.0044(5) 0.0035(5)
C13 0.0340(6) 0.0328(7) 0.0335(6) 0.0040(5) 0.0037(5) -0.0018(6)
C14 0.0342(6) 0.0319(6) 0.0274(6) 0.0009(5) 0.0019(5) -0.0009(5)
O15 0.0315(4) 0.0329(5) 0.0309(4) -0.0014(4) 0.0006(3) 0.0005(4)
C16 0.0330(6) 0.0372(7) 0.0298(6) 0.0045(5) 0.0038(5) 0.0035(6)
C17 0.0398(7) 0.0431(8) 0.0338(7) 0.0026(6) 0.0084(5) 0.0053(6)
C18 0.0501(8) 0.0405(8) 0.0323(6) -0.0033(6) 0.0086(5) 0.0040(7)
N19 0.0388(6) 0.0392(6) 0.0279(5) -0.0011(5) 0.0015(4) -0.0006(5)
C20 0.0505(8) 0.0523(9) 0.0326(7) -0.0050(7) -0.0023(6) -0.0081(8)
C21 0.0390(7) 0.068(1) 0.0356(7) 0.0027(8) -0.0049(6) -0.0054(8)
C22 0.0339(6) 0.0492(9) 0.0387(7) 0.0079(7) 0.0027(5) -0.0009(6)
C23 0.0334(6) 0.0461(8) 0.0322(6) 0.0078(6) 0.0030(5) -0.0036(6)
C24 0.0383(7) 0.0378(7) 0.0315(6) 0.0053(6) -0.0002(5) -0.0035(6)
C25 0.0405(6) 0.0370(7) 0.0291(6) 0.0026(6) 0.0022(5) -0.0017(6)
C26 0.0417(7) 0.0362(7) 0.0303(6) 0.0024(5) 0.0039(5) -0.0014(6)
C27 0.0376(6) 0.0349(7) 0.0295(6) 0.0014(5) 0.0022(5) -0.0012(5)
C28 0.0315(6) 0.0333(7) 0.0308(6) 0.0008(5) 0.0047(5) 0.0011(5)
C29 0.0330(6) 0.0321(6) 0.0293(6) -0.0011(5) 0.0068(5) 0.0023(5)
C30 0.0345(6) 0.0440(8) 0.0334(6) 0.0022(6) 0.0058(5) 0.0042(6)
C31 0.0408(7) 0.057(1) 0.0367(7) 0.0110(7) 0.0014(5) 0.0065(7)
C32 0.0517(8) 0.0426(8) 0.0350(7) 0.0092(6) 0.0060(6) 0.0055(7)

loop_
_atom_site_label
_atom_site_fract_x
_atom_site_fract_y
_atom_site_fract_z
_atom_site_U_iso_or_equiv
_atom_site_occupancy
_atom_site_thermal_displace_type
O1 0.0791(1) 0.2715(1) 0.14217(6) 0.0310 1.0000 Uani
C2 -0.0439(2) 0.3634(1) 0.11544(8) 0.0312 1.0000 Uani
N3 -0.0189(1) 0.4222(1) 0.03058(7) 0.0341 1.0000 Uani
C4 0.1223(2) 0.5049(2) 0.0415(1) 0.0436 1.0000 Uani
C5 0.2603(2) 0.4174(2) 0.07699(9) 0.0439 1.0000 Uani
C6 0.2265(2) 0.3386(2) 0.15849(8) 0.0352 1.0000 Uani
C7 0.3495(1) 0.2318(2) 0.18353(9) 0.0385 1.0000 Uani
C8 0.3165(2) 0.1359(2) 0.25695(9) 0.0383 1.0000 Uani
C9 0.3103(2) 0.2028(2) 0.34609(9) 0.0393 1.0000 Uani
C10 0.3036(2) 0.1009(2) 0.42002(9) 0.0399 1.0000 Uani
C11 0.2973(2) 0.1651(2) 0.50992(9) 0.0372 1.0000 Uani
C12 0.3051(2) 0.0599(2) 0.58398(9) 0.0357 1.0000 Uani
C13 0.2964(2) 0.1206(1) 0.67350(9) 0.0334 1.0000 Uani
C14 0.1506(2) 0.1987(1) 0.68546(8) 0.0313 1.0000 Uani
O15 0.0213(1) 0.1258(1) 0.64414(6) 0.0320 1.0000 Uani
C16 -0.1204(1) 0.2020(2) 0.64201(8) 0.0333 1.0000 Uani
C17 -0.1496(2) 0.2400(2) 0.73527(9) 0.0386 1.0000 Uani
C18 -0.0059(2) 0.3061(2) 0.78415(9) 0.0407 1.0000 Uani
N19 0.1305(1) 0.2204(1) 0.77763(7) 0.0355 1.0000 Uani
C20 0.2734(2) 0.2773(2) 0.8236(1) 0.0456 1.0000 Uani
C21 0.4032(2) 0.1732(2) 0.8275(1) 0.0480 1.0000 Uani
C22 0.4107(2) 0.1099(2) 0.73891(9) 0.0407 1.0000 Uani
C23 -0.2490(2) 0.1149(2) 0.59559(9) 0.0373 1.0000 Uani
C24 -0.2204(2) 0.0683(2) 0.50362(9) 0.0362 1.0000 Uani
C25 -0.2132(2) 0.1832(2) 0.43738(9) 0.0357 1.0000 Uani
C26 -0.2080(2) 0.1314(2) 0.34405(9) 0.0361 1.0000 Uani
C27 -0.1996(2) 0.2426(2) 0.27528(9) 0.0341 1.0000 Uani
C28 -0.2103(1) 0.1834(1) 0.18222(8) 0.0318 1.0000 Uani
C29 -0.1958(1) 0.2864(1) 0.11053(8) 0.0312 1.0000 Uani
C30 -0.3082(2) 0.3084(2) 0.04563(9) 0.0371 1.0000 Uani
C31 -0.2935(2) 0.4098(2) -0.0263(1) 0.0450 1.0000 Uani
C32 -0.1545(2) 0.5023(2) -0.0037(1) 0.0430 1.0000 Uani
H21 -0.0468 0.4396 0.1590 0.0285 1.0000 Uiso
H41 0.1107 0.5805 0.0831 0.0402 1.0000 Uiso
H42 0.1425 0.5426 -0.0172 0.0402 1.0000 Uiso
H51 0.3553 0.4765 0.0929 0.0401 1.0000 Uiso
H52 0.2864 0.3513 0.0305 0.0401 1.0000 Uiso
H61 0.2212 0.4046 0.2079 0.0338 1.0000 Uiso
H71 0.4514 0.2817 0.2037 0.0384 1.0000 Uiso
H72 0.3663 0.1784 0.1300 0.0384 1.0000 Uiso
H81 0.4015 0.0636 0.2640 0.0362 1.0000 Uiso
H82 0.2145 0.0892 0.2396 0.0362 1.0000 Uiso
H91 0.4065 0.2627 0.3606 0.0393 1.0000 Uiso
H92 0.2160 0.2644 0.3439 0.0393 1.0000 Uiso
H101 0.3985 0.0408 0.4213 0.0377 1.0000 Uiso
H102 0.2080 0.0429 0.4048 0.0377 1.0000 Uiso
H111 0.3882 0.2298 0.5233 0.0364 1.0000 Uiso
H112 0.1979 0.2188 0.5108 0.0364 1.0000 Uiso
H121 0.4055 0.0075 0.5835 0.0321 1.0000 Uiso
H122 0.2155 -0.0058 0.5695 0.0321 1.0000 Uiso
H141 0.1584 0.2915 0.6577 0.0290 1.0000 Uiso
H161 -0.1136 0.2909 0.6096 0.0322 1.0000 Uiso
H171 -0.1756 0.1563 0.7684 0.0369 1.0000 Uiso
H172 -0.2406 0.3045 0.7344 0.0369 1.0000 Uiso
H181 -0.0220 0.3199 0.8476 0.0389 1.0000 Uiso
H182 0.0108 0.3968 0.7570 0.0389 1.0000 Uiso
H201 0.2555 0.3071 0.8846 0.0438 1.0000 Uiso
H202 0.3063 0.3597 0.7907 0.0438 1.0000 Uiso
H211 0.3823 0.1008 0.8722 0.0448 1.0000 Uiso
H212 0.5066 0.2166 0.8489 0.0448 1.0000 Uiso
H221 0.5077 0.0536 0.7282 0.0382 1.0000 Uiso
H231 -0.2612 0.0321 0.6332 0.0361 1.0000 Uiso
H232 -0.3500 0.1667 0.5909 0.0361 1.0000 Uiso
H241 -0.3067 0.0042 0.4799 0.0343 1.0000 Uiso
H242 -0.1187 0.0170 0.5076 0.0343 1.0000 Uiso
H251 -0.3079 0.2427 0.4396 0.0347 1.0000 Uiso
H252 -0.1174 0.2398 0.4557 0.0347 1.0000 Uiso
H261 -0.3033 0.0758 0.3264 0.0342 1.0000 Uiso
H262 -0.1128 0.0726 0.3427 0.0342 1.0000 Uiso
H271 -0.2888 0.3080 0.2792 0.0327 1.0000 Uiso
H272 -0.0988 0.2943 0.2882 0.0327 1.0000 Uiso
H281 -0.3134 0.1371 0.1696 0.0304 1.0000 Uiso
H282 -0.1245 0.1149 0.1809 0.0304 1.0000 Uiso
H301 -0.4100 0.2541 0.0449 0.0362 1.0000 Uiso
H311 -0.3915 0.4676 -0.0365 0.0432 1.0000 Uiso
H312 -0.2801 0.3625 -0.0834 0.0432 1.0000 Uiso
H321 -0.1799 0.5692 0.0430 0.0415 1.0000 Uiso
H322 -0.1295 0.5540 -0.0563 0.0415 1.0000 Uiso

loop_
_atom_type_symbol
_atom_type_scat_dispersion_real
_atom_type_scat_dispersion_imag
_atom_type_scat_Cromer_Mann_a1
_atom_type_scat_Cromer_Mann_b1
_atom_type_scat_Cromer_Mann_a2
_atom_type_scat_Cromer_Mann_b2
_atom_type_scat_Cromer_Mann_a3
_atom_type_scat_Cromer_Mann_b3
_atom_type_scat_Cromer_Mann_a4
_atom_type_scat_Cromer_Mann_b4
_atom_type_scat_Cromer_Mann_c
_atom_type_scat_source
'C   ' 0.0170 0.0090 2.3100 20.8439 1.0200 10.2075 1.5886 0.5687 0.8650 51.6512 0.2156 International_Tables_Vol_IV_Table_2.2B
'H   ' 0.0000 0.0000 0.4930 10.5109 0.3229 26.1257 0.1402 3.1424 0.0408 57.7997 0.0030 International_Tables_Vol_IV_Table_2.2B
'N   ' 0.0290 0.0180 12.2126 0.0057 3.1322 9.8933 2.0125 28.9975 1.1663 0.5826 -11.5290 International_Tables_Vol_IV_Table_2.2B
'O   ' 0.0470 0.0320 3.0485 13.2771 2.2868 5.7011 1.5463 0.3239 0.8670 32.9089 0.2508 International_Tables_Vol_IV_Table_2.2B
